data_7027801
loop_
_publ_author_name
'Braunstein, Pierre'
'Durand, J\'er\^ome'
'Kickelbick, Guido'
'Knorr, Michael'
'Morise, Xavier'
'Pugin, Raphael'
'Tiripicchio, Antonio'
'Ugozzoli, Franco'

_publ_section_title
;
 Hydrocarbyl derivatives of dppm- or dppa-bridged alkoxysilyl
 heterobimetallic Fe--Pd complexes and CO insertion reactions. Crystal
 structures of [(OC)3{(MeO)3Si}&#xE010;Fe(\m-dppm)P&#xE011;d(8-mq)]
 (dppm&#x2005;=&#x2005;Ph2PCH2PPh2),
 [(OC)3&#xE010;Fe{\m-Si(OMe)2(&#xE012;OMe)}(\m-dppa)P&#xE013;&#xE011;dCl]
 and
 [(OC)3&#xE010;Fe{\m-Si(OMe)2(&#xE012;OMe)}(\m-dppa)P&#xE013;&#xE011;dPh]
 (dppa&#x2005;=&#x2005;Ph2PNHPPh2)&#x200A;&#x2020;
;
_journal_issue 23
_journal_name_full 'Journal of the Chemical Society, Dalton Transactions'
_journal_page_first 4175
_journal_paper_doi 10.1039/a907425b
_journal_year 1999
_chemical_formula_sum 'C40 H43 Fe N O7 P2 Pd Si'
_chemical_formula_weight 902.03
_chemical_name_systematic
; 
 ? 
;
_space_group_IT_number 61
_symmetry_cell_setting orthorhombic
_symmetry_space_group_name_Hall '-P 2ac 2ab'
_symmetry_space_group_name_H-M 'P b c a'
_atom_sites_solution_hydrogens geom
_atom_sites_solution_primary direct
_atom_sites_solution_secondary difmap
_audit_creation_method SHELXL
_cell_angle_alpha 90.00
_cell_angle_beta 90.00
_cell_angle_gamma 90.00
_cell_formula_units_Z 8
_cell_length_a 19.6245(3)
_cell_length_b 13.97780(10)
_cell_length_c 29.5777(6)
_cell_measurement_temperature 293(2)
_cell_volume 8113.4(2)
_computing_cell_refinement 'Siemens SAINT Software'
_computing_data_collection 'Siemens SMART Software'
_computing_data_reduction 'Siemens SAINT Software'
_computing_molecular_graphics 'Siemens SHELXTL Software'
_computing_publication_material 'Siemens SHELXTL Software'
_computing_structure_refinement 'SHELXL-93 (Sheldrick, 1993)'
_computing_structure_solution 'SHELXS-86 (Sheldrick, 1990)'
_diffrn_ambient_temperature 293(2)
_diffrn_measurement_device 'Siemens SMART CCD Detector'
_diffrn_measurement_method omega-scans
_diffrn_radiation_monochromator graphite
_diffrn_radiation_source 'fine-focus sealed tube'
_diffrn_radiation_type MoK\a
_diffrn_radiation_wavelength 0.71073
_diffrn_reflns_av_R_equivalents 0.0646
_diffrn_reflns_av_sigmaI/netI 0.0333
_diffrn_reflns_limit_h_max 24
_diffrn_reflns_limit_h_min -28
_diffrn_reflns_limit_k_max 19
_diffrn_reflns_limit_k_min -19
_diffrn_reflns_limit_l_max 40
_diffrn_reflns_limit_l_min -42
_diffrn_reflns_number 43249
_diffrn_reflns_theta_max 25.00
_diffrn_reflns_theta_min 1.38
_diffrn_standards_interval_time 20
_exptl_absorpt_coefficient_mu 0.958
_exptl_crystal_colour brown
_exptl_crystal_density_diffrn 1.477
_exptl_crystal_density_method 'not measured'
_exptl_crystal_description prism
_exptl_crystal_F_000 3696
_exptl_crystal_size_max 0.24
_exptl_crystal_size_mid 0.24
_exptl_crystal_size_min 0.14
_refine_diff_density_max 0.462
_refine_diff_density_min -0.342
_refine_diff_density_rms 0.066
_refine_ls_extinction_coef 0.00017(3)
_refine_ls_extinction_expression Fc^*^=kFc[1+0.001xFc^2^\l^3^/sin(2\q)]^-1/4^
_refine_ls_extinction_method SHELXL
_refine_ls_goodness_of_fit_all 1.155
_refine_ls_goodness_of_fit_obs 1.202
_refine_ls_hydrogen_treatment mixed
_refine_ls_matrix_type full
_refine_ls_number_parameters 473
_refine_ls_number_reflns 6879
_refine_ls_number_restraints 0
_refine_ls_restrained_S_all 1.224
_refine_ls_restrained_S_obs 1.202
_refine_ls_R_factor_all 0.0875
_refine_ls_R_factor_obs 0.0510
_refine_ls_shift/esd_max 0.001
_refine_ls_shift/esd_mean 0.000
_refine_ls_structure_factor_coef Fsqd
_refine_ls_weighting_details 'w=1/[\s^2^(Fo^2^)+(0.0343P)^2^+12.7562P] where P=(Fo^2^+2Fc^2^)/3'
_refine_ls_weighting_scheme calc
_refine_ls_wR_factor_all 0.1271
_refine_ls_wR_factor_obs 0.1013
_reflns_number_observed 4860
_reflns_number_total 7150
_reflns_observed_criterion >2sigma(I)
_cod_data_source_file 907425bsup1.cif
_cod_data_source_block 5bTHF
_cod_depositor_comments
;
The following automatic conversions were performed:

'_refine_ls_weighting_scheme' value 'calc
w=1/[\s^2^(Fo^2^)+(0.0343P)^2^+12.7562P] where P=(Fo^2^+2Fc^2^)/3'
was changed to 'calc'. New tag '_refine_ls_weighting_details' was
created. The value of the new tag was set to
'w=1/[\s^2^(Fo^2^)+(0.0343P)^2^+12.7562P] where P=(Fo^2^+2Fc^2^)/3'.

Automatic conversion script
Id: cif_fix_values 3143 2015-03-26 13:38:13Z robertas 
;
_cod_original_sg_symbol_H-M Pbca
_cod_database_code 7027801

loop_
_symmetry_equiv_pos_as_xyz
'x, y, z'
'-x+1/2, -y, z+1/2'
'-x, y+1/2, -z+1/2'
'x+1/2, -y+1/2, -z'
'-x, -y, -z'
'x-1/2, y, -z-1/2'
'x, -y-1/2, z-1/2'
'-x-1/2, y-1/2, z'

loop_
_atom_site_aniso_label
_atom_site_aniso_U_11
_atom_site_aniso_U_22
_atom_site_aniso_U_33
_atom_site_aniso_U_23
_atom_site_aniso_U_13
_atom_site_aniso_U_12
Pd 0.0458(2) 0.0490(2) 0.0707(3) 0.0052(2) -0.0114(2) -0.0068(2)
Fe 0.0444(4) 0.0503(4) 0.0536(4) -0.0007(3) -0.0079(3) 0.0011(3)
Si 0.0441(8) 0.0789(11) 0.0932(12) -0.0069(10) -0.0112(8) -0.0013(7)
N1 0.039(3) 0.045(2) 0.074(3) 0.008(2) -0.010(2) -0.002(2)
O1 0.049(2) 0.072(2) 0.117(3) -0.002(2) -0.011(2) -0.017(2)
C1 0.071(4) 0.088(5) 0.135(6) 0.001(4) -0.015(4) -0.038(4)
P1 0.0455(7) 0.0427(6) 0.0477(6) 0.0038(6) -0.0068(6) -0.0011(5)
P2 0.0447(7) 0.0449(7) 0.0554(8) 0.0047(6) -0.0105(6) -0.0017(5)
O2 0.087(3) 0.126(4) 0.154(5) 0.014(4) -0.058(3) -0.004(3)
C2 0.184(10) 0.116(7) 0.170(9) 0.021(7) -0.082(8) 0.006(7)
O3 0.078(3) 0.160(5) 0.205(6) -0.089(5) 0.060(4) -0.040(3)
C3 0.149(8) 0.118(7) 0.129(7) -0.001(6) 0.060(6) -0.003(6)
O10 0.089(3) 0.102(3) 0.060(2) 0.017(2) -0.002(2) -0.007(3)
C10 0.048(3) 0.063(3) 0.070(4) 0.004(3) -0.005(3) -0.003(2)
O11 0.097(3) 0.072(3) 0.068(2) -0.008(2) -0.005(2) 0.032(2)
C11 0.060(3) 0.065(3) 0.049(3) -0.006(3) -0.001(2) 0.009(3)
C100 0.048(3) 0.060(3) 0.048(3) 0.002(2) 0.004(2) -0.017(2)
C101 0.070(4) 0.066(4) 0.068(4) -0.020(3) 0.009(3) -0.013(3)
C102 0.090(5) 0.096(5) 0.103(6) -0.043(5) 0.027(4) -0.026(4)
C103 0.092(5) 0.156(8) 0.062(5) -0.040(5) 0.025(4) -0.056(6)
C104 0.094(5) 0.143(7) 0.049(4) 0.007(4) -0.012(3) -0.052(5)
C105 0.071(4) 0.082(4) 0.052(3) 0.012(3) -0.010(3) -0.026(3)
C110 0.052(3) 0.039(3) 0.047(3) 0.003(2) 0.000(2) -0.003(2)
C111 0.063(3) 0.069(3) 0.062(3) 0.015(3) -0.011(3) -0.001(3)
C112 0.085(5) 0.088(5) 0.078(4) 0.033(4) -0.009(3) -0.002(4)
C113 0.107(6) 0.084(5) 0.066(4) 0.029(3) 0.005(4) -0.015(4)
C114 0.072(4) 0.082(4) 0.090(5) 0.020(4) 0.021(3) -0.001(3)
C115 0.063(4) 0.062(3) 0.079(4) 0.015(3) 0.005(3) 0.008(3)
C200 0.051(3) 0.060(3) 0.055(3) 0.001(3) -0.014(2) -0.003(2)
C201 0.095(5) 0.074(4) 0.068(4) 0.012(3) -0.006(3) 0.011(3)
C202 0.135(7) 0.123(7) 0.060(4) 0.018(5) 0.001(4) 0.015(6)
C203 0.092(5) 0.149(8) 0.049(4) -0.020(5) -0.013(3) 0.016(5)
C204 0.079(4) 0.097(5) 0.085(5) -0.032(4) -0.010(4) -0.001(4)
C205 0.070(4) 0.070(4) 0.073(4) -0.011(3) -0.004(3) -0.012(3)
C210 0.050(3) 0.036(2) 0.055(3) 0.005(2) -0.010(2) -0.002(2)
C211 0.056(3) 0.070(4) 0.069(4) 0.010(3) -0.004(3) 0.011(3)
C212 0.085(4) 0.091(5) 0.055(4) 0.016(3) -0.009(3) 0.010(4)
C213 0.078(4) 0.070(4) 0.073(4) 0.012(3) -0.021(3) 0.018(3)
C214 0.061(3) 0.062(3) 0.077(4) 0.003(3) -0.011(3) 0.018(3)
C215 0.056(3) 0.048(3) 0.066(3) 0.002(3) -0.004(2) 0.009(2)
C300 0.050(3) 0.045(3) 0.070(3) 0.004(3) 0.001(3) -0.011(2)
C301 0.099(5) 0.082(5) 0.097(5) -0.001(4) -0.020(4) -0.029(4)
C302 0.111(6) 0.075(5) 0.151(8) -0.032(5) -0.021(5) -0.024(5)
C303 0.085(5) 0.058(5) 0.231(12) -0.017(7) -0.005(7) -0.014(4)
C304 0.085(5) 0.069(5) 0.159(8) 0.048(5) 0.016(5) -0.003(4)
C305 0.062(4) 0.071(4) 0.082(4) 0.016(3) 0.013(3) -0.007(3)
O400 0.062(3) 0.110(4) 0.136(4) 0.036(3) -0.023(3) -0.004(3)
C401 0.083(6) 0.126(7) 0.181(9) 0.016(7) 0.001(6) 0.005(5)
C402 0.069(5) 0.127(8) 0.302(15) -0.080(9) -0.047(7) 0.022(5)
C403 0.090(7) 0.110(8) 0.297(16) 0.000(9) -0.071(8) 0.006(5)
C404 0.114(7) 0.076(5) 0.181(9) 0.017(5) -0.060(6) -0.020(5)

loop_
_atom_site_label
_atom_site_type_symbol
_atom_site_fract_x
_atom_site_fract_y
_atom_site_fract_z
_atom_site_U_iso_or_equiv
_atom_site_thermal_displace_type
_atom_site_occupancy
_atom_site_calc_flag
_atom_site_refinement_flags
Pd Pd 0.54022(2) 0.90936(3) 0.120268(14) 0.05519(14) Uani 1 d .
Fe Fe 0.56355(3) 0.72236(5) 0.12168(2) 0.0494(2) Uani 1 d .
Si Si 0.66778(8) 0.79333(12) 0.12234(6) 0.0720(5) Uani 1 d .
N1 N 0.4044(2) 0.7809(3) 0.12254(15) 0.0529(11) Uani 1 d .
H1 H 0.3678(25) 0.7797(36) 0.1243(16) 0.051(17) Uiso 1 d .
O1 O 0.6507(2) 0.9096(3) 0.11759(14) 0.0793(11) Uani 1 d .
C1 C 0.6989(3) 0.9861(5) 0.1236(2) 0.098(2) Uani 1 d .
H1A H 0.6765(3) 1.0464(5) 0.1191(2) 0.147 Uiso 1 calc R
H1B H 0.7353(3) 0.9794(5) 0.1021(2) 0.147 Uiso 1 calc R
H1C H 0.7172(3) 0.9836(5) 0.1537(2) 0.147 Uiso 1 calc R
P1 P 0.45514(6) 0.68333(8) 0.12083(4) 0.0453(3) Uani 1 d .
P2 P 0.43003(6) 0.89521(9) 0.12633(4) 0.0484(3) Uani 1 d .
O2 O 0.7127(2) 0.7910(4) 0.1690(2) 0.122(2) Uani 1 d .
C2 C 0.7456(5) 0.7224(6) 0.1895(3) 0.157(4) Uani 1 d .
H2A H 0.7664(5) 0.7470(6) 0.2164(3) 0.235 Uiso 1 calc R
H2B H 0.7801(5) 0.6975(6) 0.1698(3) 0.235 Uiso 1 calc R
H2C H 0.7143(5) 0.6722(6) 0.1973(3) 0.235 Uiso 1 calc R
O3 O 0.7221(2) 0.7733(5) 0.0819(2) 0.148(3) Uani 1 d .
C3 C 0.7300(5) 0.7099(6) 0.0505(3) 0.132(3) Uani 1 d .
H3A H 0.7700(5) 0.7248(6) 0.0332(3) 0.198 Uiso 1 calc R
H3B H 0.6909(5) 0.7100(6) 0.0311(3) 0.198 Uiso 1 calc R
H3C H 0.7351(5) 0.6479(6) 0.0640(3) 0.198 Uiso 1 calc R
O10 O 0.5557(2) 0.7839(3) 0.02703(14) 0.0839(12) Uani 1 d .
C10 C 0.5585(3) 0.7622(4) 0.0649(2) 0.0602(13) Uani 1 d .
O11 O 0.6245(2) 0.5321(3) 0.12076(13) 0.0790(11) Uani 1 d .
C11 C 0.5997(3) 0.6076(4) 0.1213(2) 0.0578(13) Uani 1 d .
C12 C 0.5594(3) 0.7600(4) 0.1786(2) 0.0595(13) Uiso 1 d .
O12 O 0.5556(2) 0.7800(3) 0.21676(14) 0.0800(11) Uiso 1 d .
C100 C 0.4254(2) 0.6212(4) 0.0700(2) 0.0521(12) Uani 1 d .
C101 C 0.4392(3) 0.5240(4) 0.0658(2) 0.0677(15) Uani 1 d .
H101 H 0.4595(3) 0.4910(4) 0.0895(2) 0.081 Uiso 1 calc R
C102 C 0.4225(4) 0.4765(6) 0.0263(3) 0.097(2) Uani 1 d .
H102 H 0.4318(4) 0.4116(6) 0.0234(3) 0.116 Uiso 1 calc R
C103 C 0.3923(4) 0.5255(7) -0.0087(2) 0.103(3) Uani 1 d .
H103 H 0.3807(4) 0.4930(7) -0.0351(2) 0.124 Uiso 1 calc R
C104 C 0.3791(4) 0.6208(6) -0.0053(2) 0.095(2) Uani 1 d .
H104 H 0.3591(4) 0.6535(6) -0.0292(2) 0.114 Uiso 1 calc R
C105 C 0.3959(3) 0.6687(4) 0.0342(2) 0.068(2) Uani 1 d .
H105 H 0.3871(3) 0.7339(4) 0.0366(2) 0.082 Uiso 1 calc R
C110 C 0.4217(2) 0.6052(3) 0.16521(15) 0.0464(11) Uani 1 d .
C111 C 0.4649(3) 0.5517(4) 0.1918(2) 0.0648(14) Uani 1 d .
H111 H 0.5117(3) 0.5581(4) 0.1881(2) 0.078 Uiso 1 calc R
C112 C 0.4401(3) 0.4887(5) 0.2238(2) 0.084(2) Uani 1 d .
H112 H 0.4702(3) 0.4522(5) 0.2409(2) 0.101 Uiso 1 calc R
C113 C 0.3710(4) 0.4800(5) 0.2304(2) 0.086(2) Uani 1 d .
H113 H 0.3543(4) 0.4376(5) 0.2520(2) 0.103 Uiso 1 calc R
C114 C 0.3267(3) 0.5344(4) 0.2049(2) 0.081(2) Uani 1 d .
H114 H 0.2800(3) 0.5302(4) 0.2098(2) 0.097 Uiso 1 calc R
C115 C 0.3518(3) 0.5952(4) 0.1718(2) 0.0679(15) Uani 1 d .
H115 H 0.3217(3) 0.6297(4) 0.1539(2) 0.081 Uiso 1 calc R
C200 C 0.3973(2) 0.9373(4) 0.1798(2) 0.0555(13) Uani 1 d .
C201 C 0.3796(3) 0.8747(5) 0.2141(2) 0.079(2) Uani 1 d .
H201 H 0.3818(3) 0.8091(5) 0.2090(2) 0.095 Uiso 1 calc R
C202 C 0.3586(4) 0.9082(6) 0.2558(2) 0.106(2) Uani 1 d .
H202 H 0.3472(4) 0.8653(6) 0.2786(2) 0.127 Uiso 1 calc R
C203 C 0.3546(4) 1.0035(7) 0.2632(2) 0.097(2) Uani 1 d .
H203 H 0.3395(4) 1.0254(7) 0.2912(2) 0.116 Uiso 1 calc R
C204 C 0.3721(3) 1.0681(5) 0.2308(2) 0.087(2) Uani 1 d .
H204 H 0.3699(3) 1.1333(5) 0.2367(2) 0.104 Uiso 1 calc R
C205 C 0.3933(3) 1.0352(4) 0.1889(2) 0.071(2) Uani 1 d .
H205 H 0.4049(3) 1.0789(4) 0.1665(2) 0.085 Uiso 1 calc R
C210 C 0.3778(2) 0.9527(3) 0.0833(2) 0.0470(11) Uani 1 d .
C211 C 0.4030(3) 0.9563(4) 0.0394(2) 0.0646(14) Uani 1 d .
H211 H 0.4465(3) 0.9338(4) 0.0330(2) 0.077 Uiso 1 calc R
C212 C 0.3627(3) 0.9938(4) 0.0051(2) 0.077(2) Uani 1 d .
H212 H 0.3796(3) 0.9969(4) -0.0242(2) 0.093 Uiso 1 calc R
C213 C 0.2982(3) 1.0262(4) 0.0142(2) 0.074(2) Uani 1 d .
H213 H 0.2717(3) 1.0516(4) -0.0090(2) 0.089 Uiso 1 calc R
C214 C 0.2726(3) 1.0212(4) 0.0568(2) 0.0667(15) Uani 1 d .
H214 H 0.2284(3) 1.0418(4) 0.0627(2) 0.080 Uiso 1 calc R
C215 C 0.3127(2) 0.9854(3) 0.0917(2) 0.0567(13) Uani 1 d .
H215 H 0.2954(2) 0.9834(3) 0.1210(2) 0.068 Uiso 1 calc R
C300 C 0.5332(2) 1.0559(3) 0.1219(2) 0.0552(12) Uani 1 d .
C301 C 0.5485(3) 1.1013(5) 0.1620(2) 0.093(2) Uani 1 d .
H301 H 0.5539(3) 1.0649(5) 0.1881(2) 0.111 Uiso 1 calc R
C302 C 0.5560(4) 1.1999(6) 0.1645(3) 0.112(3) Uani 1 d .
H302 H 0.5664(4) 1.2286(6) 0.1921(3) 0.135 Uiso 1 calc R
C303 C 0.5484(4) 1.2543(6) 0.1271(4) 0.125(4) Uani 1 d .
H303 H 0.5537(4) 1.3203(6) 0.1287(4) 0.150 Uiso 1 calc R
C304 C 0.5328(4) 1.2112(5) 0.0869(3) 0.104(3) Uani 1 d .
H304 H 0.5279(4) 1.2484(5) 0.0611(3) 0.125 Uiso 1 calc R
C305 C 0.5241(3) 1.1116(4) 0.0842(2) 0.072(2) Uani 1 d .
H305 H 0.5122(3) 1.0835(4) 0.0568(2) 0.086 Uiso 1 calc R
O400 O 0.2557(2) 0.7679(4) 0.1198(2) 0.103(2) Uani 1 d .
C401 C 0.2105(4) 0.7801(7) 0.1564(3) 0.130(3) Uani 1 d .
H40A H 0.2255(4) 0.8324(7) 0.1756(3) 0.156 Uiso 1 calc R
H40B H 0.2085(4) 0.7222(7) 0.1745(3) 0.156 Uiso 1 calc R
C402 C 0.1419(4) 0.8018(7) 0.1366(4) 0.166(5) Uani 1 d .
H40C H 0.1056(4) 0.7736(7) 0.1544(4) 0.199 Uiso 1 calc R
H40D H 0.1344(4) 0.8702(7) 0.1341(4) 0.199 Uiso 1 calc R
C403 C 0.1472(5) 0.7566(7) 0.0918(4) 0.165(5) Uani 1 d .
H40E H 0.1168(5) 0.7871(7) 0.0703(4) 0.198 Uiso 1 calc R
H40F H 0.1363(5) 0.6890(7) 0.0935(4) 0.198 Uiso 1 calc R
C404 C 0.2193(4) 0.7709(5) 0.0786(3) 0.123(3) Uani 1 d .
H40G H 0.2343(4) 0.7205(5) 0.0584(3) 0.148 Uiso 1 calc R
H40H H 0.2253(4) 0.8322(5) 0.0637(3) 0.148 Uiso 1 calc R

loop_
_atom_type_symbol
_atom_type_description
_atom_type_scat_dispersion_real
_atom_type_scat_dispersion_imag
_atom_type_scat_source
C C 0.0033 0.0016 'International Tables Vol C Tables 4.2.6.8 and 6.1.1.4'
H H 0.0000 0.0000 'International Tables Vol C Tables 4.2.6.8 and 6.1.1.4'
N N 0.0061 0.0033 'International Tables Vol C Tables 4.2.6.8 and 6.1.1.4'
O O 0.0106 0.0060 'International Tables Vol C Tables 4.2.6.8 and 6.1.1.4'
P P 0.1023 0.0942 'International Tables Vol C Tables 4.2.6.8 and 6.1.1.4'
Si Si 0.0817 0.0704 'International Tables Vol C Tables 4.2.6.8 and 6.1.1.4'
Fe Fe 0.3463 0.8444 'International Tables Vol C Tables 4.2.6.8 and 6.1.1.4'
Pd Pd -0.9988 1.0072 'International Tables Vol C Tables 4.2.6.8 and 6.1.1.4'

loop_
_geom_angle_atom_site_label_1
_geom_angle_atom_site_label_2
_geom_angle_atom_site_label_3
_geom_angle
C300 Pd O1 93.8(2)
C300 Pd P2 91.25(14)
O1 Pd P2 174.23(11)
C300 Pd Fe 173.54(14)
O1 Pd Fe 80.19(10)
P2 Pd Fe 94.62(4)
C300 Pd Si 126.75(14)
O1 Pd Si 33.18(11)
P2 Pd Si 141.42(5)
Fe Pd Si 47.12(4)
C11 Fe C12 107.3(2)
C11 Fe C10 107.7(2)
C12 Fe C10 143.9(2)
C11 Fe P1 99.5(2)
C12 Fe P1 92.3(2)
C10 Fe P1 90.8(2)
C11 Fe Si 92.0(2)
C12 Fe Si 84.4(2)
C10 Fe Si 85.5(2)
P1 Fe Si 168.51(6)
C11 Fe Pd 166.0(2)
C12 Fe Pd 73.4(2)
C10 Fe Pd 70.5(2)
P1 Fe Pd 94.44(4)
Si Fe Pd 74.08(5)
O3 Si O2 105.3(3)
O3 Si O1 103.7(3)
O2 Si O1 101.5(3)
O3 Si Fe 120.5(2)
O2 Si Fe 118.9(2)
O1 Si Fe 104.15(14)
O3 Si Pd 128.9(3)
O2 Si Pd 118.7(2)
O1 Si Pd 45.51(12)
Fe Si Pd 58.81(4)
P2 N1 P1 126.5(3)
P2 N1 H1 108.4(41)
P1 N1 H1 124.8(42)
C1 O1 Si 125.7(4)
C1 O1 Pd 130.8(4)
Si O1 Pd 101.3(2)
O1 C1 H1A 109.5(3)
O1 C1 H1B 109.5(3)
H1A C1 H1B 109.5
O1 C1 H1C 109.5(3)
H1A C1 H1C 109.5
H1B C1 H1C 109.5
N1 P1 C110 104.5(2)
N1 P1 C100 102.7(2)
C110 P1 C100 101.1(2)
N1 P1 Fe 111.7(2)
C110 P1 Fe 119.2(2)
C100 P1 Fe 115.8(2)
N1 P2 C200 105.2(2)
N1 P2 C210 101.8(2)
C200 P2 C210 105.6(2)
N1 P2 Pd 112.2(2)
C200 P2 Pd 113.3(2)
C210 P2 Pd 117.5(2)
C2 O2 Si 132.2(6)
O2 C2 H2A 109.5(5)
O2 C2 H2B 109.5(6)
H2A C2 H2B 109.5
O2 C2 H2C 109.5(5)
H2A C2 H2C 109.5
H2B C2 H2C 109.5
C3 O3 Si 136.5(5)
O3 C3 H3A 109.5(4)
O3 C3 H3B 109.5(5)
H3A C3 H3B 109.5
O3 C3 H3C 109.5(5)
H3A C3 H3C 109.5
H3B C3 H3C 109.5
O10 C10 Fe 176.8(5)
O11 C11 Fe 179.0(5)
O12 C12 Fe 176.5(5)
C105 C100 C101 119.0(5)
C105 C100 P1 122.4(4)
C101 C100 P1 118.3(4)
C102 C101 C100 119.9(6)
C102 C101 H101 120.1(5)
C100 C101 H101 120.1(3)
C103 C102 C101 120.0(7)
C103 C102 H102 120.0(5)
C101 C102 H102 120.0(5)
C104 C103 C102 120.8(7)
C104 C103 H103 119.6(5)
C102 C103 H103 119.6(5)
C103 C104 C105 119.3(7)
C103 C104 H104 120.3(5)
C105 C104 H104 120.3(4)
C100 C105 C104 121.0(6)
C100 C105 H105 119.5(3)
C104 C105 H105 119.5(4)
C111 C110 C115 118.1(5)
C111 C110 P1 120.9(4)
C115 C110 P1 120.9(4)
C110 C111 C112 121.5(5)
C110 C111 H111 119.3(3)
C112 C111 H111 119.3(4)
C113 C112 C111 120.0(6)
C113 C112 H112 120.0(4)
C111 C112 H112 120.0(4)
C112 C113 C114 119.6(6)
C112 C113 H113 120.2(4)
C114 C113 H113 120.2(4)
C113 C114 C115 120.0(6)
C113 C114 H114 120.0(4)
C115 C114 H114 120.0(4)
C114 C115 C110 120.7(5)
C114 C115 H115 119.6(4)
C110 C115 H115 119.6(3)
C201 C200 C205 117.6(5)
C201 C200 P2 121.7(4)
C205 C200 P2 120.5(4)
C202 C201 C200 121.0(6)
C202 C201 H201 119.5(5)
C200 C201 H201 119.5(4)
C203 C202 C201 119.7(7)
C203 C202 H202 120.1(5)
C201 C202 H202 120.1(4)
C202 C203 C204 121.6(7)
C202 C203 H203 119.2(5)
C204 C203 H203 119.2(4)
C203 C204 C205 119.1(7)
C203 C204 H204 120.5(4)
C205 C204 H204 120.5(4)
C204 C205 C200 120.9(6)
C204 C205 H205 119.5(4)
C200 C205 H205 119.5(3)
C215 C210 C211 118.9(4)
C215 C210 P2 122.9(4)
C211 C210 P2 118.0(4)
C212 C211 C210 119.6(5)
C212 C211 H211 120.2(4)
C210 C211 H211 120.2(3)
C213 C212 C211 120.5(6)
C213 C212 H212 119.8(3)
C211 C212 H212 119.8(4)
C214 C213 C212 120.3(5)
C214 C213 H213 119.8(3)
C212 C213 H213 119.8(3)
C213 C214 C215 119.9(5)
C213 C214 H214 120.0(3)
C215 C214 H214 120.0(3)
C210 C215 C214 120.7(5)
C210 C215 H215 119.7(3)
C214 C215 H215 119.7(3)
C305 C300 C301 117.8(5)
C305 C300 Pd 123.8(4)
C301 C300 Pd 117.6(4)
C300 C301 C302 121.7(7)
C300 C301 H301 119.1(4)
C302 C301 H301 119.1(5)
C303 C302 C301 120.2(8)
C303 C302 H302 119.9(5)
C301 C302 H302 119.9(5)
C302 C303 C304 119.3(7)
C302 C303 H303 120.3(5)
C304 C303 H303 120.3(5)
C303 C304 C305 120.9(7)
C303 C304 H304 119.5(5)
C305 C304 H304 119.5(5)
C300 C305 C304 120.0(6)
C300 C305 H305 120.0(3)
C304 C305 H305 120.0(5)
C401 O400 C404 109.9(6)
O400 C401 C402 106.8(8)
O400 C401 H40A 110.4(4)
C402 C401 H40A 110.4(5)
O400 C401 H40B 110.4(4)
C402 C401 H40B 110.4(6)
H40A C401 H40B 108.6
C403 C402 C401 101.6(8)
C403 C402 H40C 111.4(6)
C401 C402 H40C 111.4(6)
C403 C402 H40D 111.4(6)
C401 C402 H40D 111.4(5)
H40C C402 H40D 109.3
C402 C403 C404 104.3(8)
C402 C403 H40E 110.9(5)
C404 C403 H40E 110.9(5)
C402 C403 H40F 110.9(7)
C404 C403 H40F 110.9(5)
H40E C403 H40F 108.9
O400 C404 C403 104.5(8)
O400 C404 H40G 110.8(4)
C403 C404 H40G 110.8(6)
O400 C404 H40H 110.8(4)
C403 C404 H40H 110.8(5)
H40G C404 H40H 108.9

loop_
_geom_bond_atom_site_label_1
_geom_bond_atom_site_label_2
_geom_bond_distance
Pd C300 2.054(5)
Pd O1 2.170(4)
Pd P2 2.1788(13)
Pd Fe 2.6539(8)
Pd Si 2.983(2)
Fe C11 1.754(5)
Fe C12 1.767(5)
Fe C10 1.772(6)
Fe P1 2.1965(14)
Fe Si 2.273(2)
Si O3 1.626(5)
Si O2 1.638(5)
Si O1 1.665(4)
N1 P2 1.678(4)
N1 P1 1.689(4)
N1 H1 0.72(5)
O1 C1 1.439(6)
C1 H1A 0.96
C1 H1B 0.96
C1 H1C 0.96
P1 C110 1.829(4)
P1 C100 1.833(5)
P2 C200 1.806(5)
P2 C210 1.820(5)
O2 C2 1.304(8)
C2 H2A 0.96
C2 H2B 0.96
C2 H2C 0.96
O3 C3 1.293(8)
C3 H3A 0.96
C3 H3B 0.96
C3 H3C 0.96
O10 C10 1.162(6)
O11 C11 1.163(6)
C12 O12 1.164(6)
C100 C105 1.376(7)
C100 C101 1.390(7)
C101 C102 1.382(8)
C101 H101 0.93
C102 C103 1.376(10)
C102 H102 0.93
C103 C104 1.361(10)
C103 H103 0.93
C104 C105 1.387(8)
C104 H104 0.93
C105 H105 0.93
C110 C111 1.376(6)
C110 C115 1.393(7)
C111 C112 1.380(7)
C111 H111 0.93
C112 C113 1.375(9)
C112 H112 0.93
C113 C114 1.380(8)
C113 H113 0.93
C114 C115 1.386(7)
C114 H114 0.93
C115 H115 0.93
C200 C201 1.385(7)
C200 C205 1.397(7)
C201 C202 1.381(9)
C201 H201 0.93
C202 C203 1.353(10)
C202 H202 0.93
C203 C204 1.360(9)
C203 H203 0.93
C204 C205 1.385(8)
C204 H204 0.93
C205 H205 0.93
C210 C215 1.380(6)
C210 C211 1.391(7)
C211 C212 1.389(7)
C211 H211 0.93
C212 C213 1.371(8)
C212 H212 0.93
C213 C214 1.359(8)
C213 H213 0.93
C214 C215 1.390(7)
C214 H214 0.93
C215 H215 0.93
C300 C305 1.371(7)
C300 C301 1.380(8)
C301 C302 1.388(9)
C301 H301 0.93
C302 C303 1.351(11)
C302 H302 0.93
C303 C304 1.366(11)
C303 H303 0.93
C304 C305 1.405(9)
C304 H304 0.93
C305 H305 0.93
O400 C401 1.410(9)
O400 C404 1.415(8)
C401 C402 1.500(10)
C401 H40A 0.97
C401 H40B 0.97
C402 C403 1.472(14)
C402 H40C 0.97
C402 H40D 0.97
C403 C404 1.481(12)
C403 H40E 0.97
C403 H40F 0.97
C404 H40G 0.97
C404 H40H 0.97

loop_
_geom_torsion_atom_site_label_1
_geom_torsion_atom_site_label_2
_geom_torsion_atom_site_label_3
_geom_torsion_atom_site_label_4
_geom_torsion
C300 Pd Fe C11 -25.2(15)
O1 Pd Fe C11 -2.9(7)
P2 Pd Fe C11 179.6(7)
Si Pd Fe C11 -5.9(7)
C300 Pd Fe C12 69.6(13)
O1 Pd Fe C12 91.9(2)
P2 Pd Fe C12 -85.6(2)
Si Pd Fe C12 88.9(2)
C300 Pd Fe C10 -110.1(13)
O1 Pd Fe C10 -87.7(2)
P2 Pd Fe C10 94.8(2)
Si Pd Fe C10 -90.8(2)
C300 Pd Fe P1 160.7(13)
O1 Pd Fe P1 -176.99(12)
P2 Pd Fe P1 5.54(5)
Si Pd Fe P1 179.95(7)
C300 Pd Fe Si -19.3(13)
O1 Pd Fe Si 3.05(12)
P2 Pd Fe Si -174.42(6)
Si Pd Fe Si 0.0
C11 Fe Si O3 58.9(4)
C12 Fe Si O3 166.0(4)
C10 Fe Si O3 -48.7(4)
P1 Fe Si O3 -119.9(4)
Pd Fe Si O3 -119.7(3)
C11 Fe Si O2 -73.6(3)
C12 Fe Si O2 33.6(3)
C10 Fe Si O2 178.9(3)
P1 Fe Si O2 107.6(4)
Pd Fe Si O2 107.9(3)
C11 Fe Si O1 174.5(2)
C12 Fe Si O1 -78.3(2)
C10 Fe Si O1 67.0(2)
P1 Fe Si O1 -4.3(4)
Pd Fe Si O1 -4.0(2)
C11 Fe Si Pd 178.6(2)
C12 Fe Si Pd -74.3(2)
C10 Fe Si Pd 71.0(2)
P1 Fe Si Pd -0.2(3)
Pd Fe Si Pd 0.0
C300 Pd Si O3 -76.7(3)
O1 Pd Si O3 -68.6(3)
P2 Pd Si O3 114.9(3)
Fe Pd Si O3 105.9(3)
C300 Pd Si O2 69.2(3)
O1 Pd Si O2 77.3(3)
P2 Pd Si O2 -99.2(2)
Fe Pd Si O2 -108.2(2)
C300 Pd Si O1 -8.2(3)
O1 Pd Si O1 0.0
P2 Pd Si O1 -176.6(2)
Fe Pd Si O1 174.5(2)
C300 Pd Si Fe 177.3(2)
O1 Pd Si Fe -174.5(2)
P2 Pd Si Fe 8.95(10)
Fe Pd Si Fe 0.0
O3 Si O1 C1 -63.7(5)
O2 Si O1 C1 45.4(5)
Fe Si O1 C1 169.4(5)
Pd Si O1 C1 164.5(6)
O3 Si O1 Pd 131.8(3)
O2 Si O1 Pd -119.1(3)
Fe Si O1 Pd 4.9(2)
Pd Si O1 Pd 0.0
C300 Pd O1 C1 10.1(5)
P2 Pd O1 C1 -141.5(10)
Fe Pd O1 C1 -167.4(5)
Si Pd O1 C1 -163.3(6)
C300 Pd O1 Si 173.5(2)
P2 Pd O1 Si 21.9(13)
Fe Pd O1 Si -4.1(2)
Si Pd O1 Si 0.0
P2 N1 P1 C110 128.0(3)
P2 N1 P1 C100 -126.9(3)
P2 N1 P1 Fe -2.1(4)
C11 Fe P1 N1 178.4(2)
C12 Fe P1 N1 70.4(2)
C10 Fe P1 N1 -73.6(2)
Si Fe P1 N1 -2.8(4)
Pd Fe P1 N1 -3.1(2)
C11 Fe P1 C110 56.4(2)
C12 Fe P1 C110 -51.6(2)
C10 Fe P1 C110 164.4(2)
Si Fe P1 C110 -124.8(3)
Pd Fe P1 C110 -125.1(2)
C11 Fe P1 C100 -64.5(2)
C12 Fe P1 C100 -172.5(3)
C10 Fe P1 C100 43.5(3)
Si Fe P1 C100 114.2(4)
Pd Fe P1 C100 114.0(2)
P1 N1 P2 C200 -116.2(3)
P1 N1 P2 C210 133.9(3)
P1 N1 P2 Pd 7.4(4)
C300 Pd P2 N1 175.3(2)
O1 Pd P2 N1 -33.0(12)
Fe Pd P2 N1 -7.4(2)
Si Pd P2 N1 -14.0(2)
C300 Pd P2 C200 -65.7(2)
O1 Pd P2 C200 85.9(11)
Fe Pd P2 C200 111.6(2)
Si Pd P2 C200 105.0(2)
C300 Pd P2 C210 57.8(2)
O1 Pd P2 C210 -150.5(11)
Fe Pd P2 C210 -124.9(2)
Si Pd P2 C210 -131.4(2)
O3 Si O2 C2 -66.4(9)
O1 Si O2 C2 -174.2(9)
Fe Si O2 C2 72.4(9)
Pd Si O2 C2 140.5(8)
O2 Si O3 C3 120.3(10)
O1 Si O3 C3 -133.5(10)
Fe Si O3 C3 -17.6(12)
Pd Si O3 C3 -90.4(10)
C11 Fe C10 O10 15.8(83)
C12 Fe C10 O10 -179.4(1000)
P1 Fe C10 O10 -84.4(83)
Si Fe C10 O10 106.5(83)
Pd Fe C10 O10 -178.8(1000)
C12 Fe C11 O11 -108.8(238)
C10 Fe C11 O11 61.9(239)
P1 Fe C11 O11 155.7(238)
Si Fe C11 O11 -24.0(238)
Pd Fe C11 O11 -18.3(243)
C11 Fe C12 O12 -41.1(75)
C10 Fe C12 O12 154.0(73)
P1 Fe C12 O12 59.5(75)
Si Fe C12 O12 -131.5(75)
Pd Fe C12 O12 153.5(75)
N1 P1 C100 C105 27.3(5)
C110 P1 C100 C105 135.0(4)
Fe P1 C100 C105 -94.7(4)
N1 P1 C100 C101 -159.0(4)
C110 P1 C100 C101 -51.2(4)
Fe P1 C100 C101 79.0(4)
C105 C100 C101 C102 -0.7(8)
P1 C100 C101 C102 -174.7(4)
C100 C101 C102 C103 -0.1(9)
C101 C102 C103 C104 0.8(10)
C102 C103 C104 C105 -0.6(10)
C101 C100 C105 C104 0.8(8)
P1 C100 C105 C104 174.6(4)
C103 C104 C105 C100 -0.2(9)
N1 P1 C110 C111 -142.1(4)
C100 P1 C110 C111 111.5(4)
Fe P1 C110 C111 -16.6(5)
N1 P1 C110 C115 40.5(5)
C100 P1 C110 C115 -65.9(5)
Fe P1 C110 C115 166.0(4)
C115 C110 C111 C112 0.9(8)
P1 C110 C111 C112 -176.6(5)
C110 C111 C112 C113 -1.5(10)
C111 C112 C113 C114 0.0(10)
C112 C113 C114 C115 2.0(10)
C113 C114 C115 C110 -2.7(9)
C111 C110 C115 C114 1.2(8)
P1 C110 C115 C114 178.7(4)
N1 P2 C200 C201 21.1(5)
C210 P2 C200 C201 128.4(4)
Pd P2 C200 C201 -101.8(4)
N1 P2 C200 C205 -163.0(4)
C210 P2 C200 C205 -55.8(5)
Pd P2 C200 C205 74.0(4)
C205 C200 C201 C202 0.1(9)
P2 C200 C201 C202 176.0(5)
C200 C201 C202 C203 0.6(11)
C201 C202 C203 C204 -1.3(12)
C202 C203 C204 C205 1.3(11)
C203 C204 C205 C200 -0.6(9)
C201 C200 C205 C204 -0.1(8)
P2 C200 C205 C204 -176.1(4)
N1 P2 C210 C215 85.7(4)
C200 P2 C210 C215 -23.9(5)
Pd P2 C210 C215 -151.3(4)
N1 P2 C210 C211 -88.8(4)
C200 P2 C210 C211 161.5(4)
Pd P2 C210 C211 34.1(4)
C215 C210 C211 C212 0.9(8)
P2 C210 C211 C212 175.7(4)
C210 C211 C212 C213 -0.7(9)
C211 C212 C213 C214 -0.5(10)
C212 C213 C214 C215 1.6(9)
C211 C210 C215 C214 0.1(7)
P2 C210 C215 C214 -174.4(4)
C213 C214 C215 C210 -1.4(8)
O1 Pd C300 C305 94.3(4)
P2 Pd C300 C305 -88.5(4)
Fe Pd C300 C305 116.3(12)
Si Pd C300 C305 98.7(4)
O1 Pd C300 C301 -75.7(5)
P2 Pd C300 C301 101.5(4)
Fe Pd C300 C301 -53.7(15)
Si Pd C300 C301 -71.3(5)
C305 C300 C301 C302 -1.3(10)
Pd C300 C301 C302 169.3(6)
C300 C301 C302 C303 0.0(12)
C301 C302 C303 C304 0.4(13)
C302 C303 C304 C305 0.5(12)
C301 C300 C305 C304 2.2(8)
Pd C300 C305 C304 -167.8(5)
C303 C304 C305 C300 -1.9(10)
C404 O400 C401 C402 -5.8(9)
O400 C401 C402 C403 25.6(10)
C401 C402 C403 C404 -35.1(10)
C401 O400 C404 C403 -16.5(9)
C402 C403 C404 O400 32.6(9)
